data_7118954
loop_
_publ_author_name
'Zou, Hua-Hong'
'Wei, Jun-Guang'
'Qin, Xiao-Huan'
'Mo, Shun-Gui'
'Qin, Qi-Pin'
'Liu, Yan-Cheng'
'Liang, Fu-Pei'
'Zhang, Yun-Liang'
'Chen, Zhen-Feng'

_publ_section_title
;
 Synthesis, crystal structure, cytotoxicity and action mechanism of Zn(ii)
 and Mn(ii) complexes with
 4-([2,2&#x2032;:6&#x2032;,2&#x2032;&#x2032;-terpyridin]-4&#x2032;-yl)-N,N-diethylaniline
 as a ligand
;
_journal_issue 6
_journal_name_full 'Med. Chem. Commun.'
_journal_page_first 1132
_journal_paper_doi 10.1039/C6MD00098C
_journal_volume 7
_journal_year 2016
_chemical_formula_moiety 'C50 H48 Mn N8, 2(Cl O4)'
_chemical_formula_sum 'C50 H48 Cl2 Mn N8 O8'
_chemical_formula_weight 1014.83
_chemical_name_systematic
;
 ? 
;
_space_group_crystal_system monoclinic
_space_group_IT_number 14
_space_group_name_Hall '-P 2ybc'
_space_group_name_H-M_alt 'P 1 21/c 1'
_symmetry_Int_Tables_number 14
_symmetry_space_group_name_Hall '-P 2ybc'
_symmetry_space_group_name_H-M 'P 1 21/c 1'
_audit_creation_date 2015-11-07
_audit_creation_method
;
Olex2 1.2
(compiled 2015.09.30 svn.r3233 for OlexSys, GUI svn.r5103)
;
_audit_update_record
;
2015-12-15 deposited with the CCDC.
2016-04-01 downloaded from the CCDC.
;
_cell_angle_alpha 90
_cell_angle_beta 108.185(2)
_cell_angle_gamma 90
_cell_formula_units_Z 4
_cell_length_a 19.0394(4)
_cell_length_b 15.1400(4)
_cell_length_c 17.3328(5)
_cell_measurement_reflns_used 8456
_cell_measurement_temperature 293(2)
_cell_measurement_theta_max 28.3390
_cell_measurement_theta_min 3.5100
_cell_volume 4746.7(2)
_computing_cell_refinement
;
CrysAlisPro, Agilent Technologies,
Version 1.171.37.35 (release 13-08-2014 CrysAlis171 .NET)
(compiled Aug 13 2014,18:06:01)
;
_computing_data_collection
;
CrysAlisPro, Agilent Technologies,
Version 1.171.37.35 (release 13-08-2014 CrysAlis171 .NET)
(compiled Aug 13 2014,18:06:01)
;
_computing_data_reduction
;
CrysAlisPro, Agilent Technologies,
Version 1.171.37.35 (release 13-08-2014 CrysAlis171 .NET)
(compiled Aug 13 2014,18:06:01)
;
_computing_molecular_graphics 'Olex2 (Dolomanov et al., 2009)'
_computing_publication_material 'Olex2 (Dolomanov et al., 2009)'
_computing_structure_refinement 'olex2.refine (Bourhis et al., 2015)'
_computing_structure_solution
;
Superflip (Palatinus & Chapuis, 2007;Palatinus & van der Lee, 2008;
Palatinus et al., 2012)
;
_diffrn_ambient_temperature 296.15
_diffrn_detector 'CCD plate'
_diffrn_detector_area_resol_mean 16.0233
_diffrn_detector_type Eos
_diffrn_measured_fraction_theta_full 0.9984
_diffrn_measured_fraction_theta_max 0.9984
_diffrn_measurement_details
;
  1 omega  -44.00   54.00   1.0000   34.3150
omega____ theta____ kappa____ phi______ frames
    -      -18.6266   38.0000   30.0000 98

  2 omega  -16.00   46.00   1.0000   34.3150
omega____ theta____ kappa____ phi______ frames
    -       18.7048  -99.0000  -60.0000 62

  3 omega   31.00   61.00   1.0000   34.3150
omega____ theta____ kappa____ phi______ frames
    -       18.7048  -99.0000   30.0000 30

  4 omega  -43.00    4.00   1.0000   34.3150
omega____ theta____ kappa____ phi______ frames
    -      -18.6266  -77.0000 -180.0000 47

  5 omega  -74.00  -49.00   1.0000   34.3150
omega____ theta____ kappa____ phi______ frames
    -      -18.6266 -178.0000    0.0000 25
;
_diffrn_measurement_device 'four-circle diffractometer'
_diffrn_measurement_device_type 'SuperNova, Single source at offset, Eos'
_diffrn_measurement_method '\w scans'
_diffrn_orient_matrix_UB_11 -0.0329017000
_diffrn_orient_matrix_UB_12 -0.0238733000
_diffrn_orient_matrix_UB_13 -0.0033270000
_diffrn_orient_matrix_UB_21 -0.0198512000
_diffrn_orient_matrix_UB_22 0.0402346000
_diffrn_orient_matrix_UB_23 -0.0040196000
_diffrn_orient_matrix_UB_31 -0.0079427000
_diffrn_orient_matrix_UB_32 -0.0018699000
_diffrn_orient_matrix_UB_33 -0.0427659000
_diffrn_radiation_monochromator mirror
_diffrn_radiation_probe x-ray
_diffrn_radiation_type 'Mo K\a'
_diffrn_radiation_wavelength 0.71073
_diffrn_reflns_av_R_equivalents 0.0302
_diffrn_reflns_av_unetI/netI 0.0407
_diffrn_reflns_limit_h_max 23
_diffrn_reflns_limit_h_min -25
_diffrn_reflns_limit_k_max 20
_diffrn_reflns_limit_k_min -20
_diffrn_reflns_limit_l_max 23
_diffrn_reflns_limit_l_min -22
_diffrn_reflns_number 24898
_diffrn_reflns_theta_full 26.3715
_diffrn_reflns_theta_max 26.37
_diffrn_reflns_theta_min 2.92
_diffrn_source 'SuperNova (Mo) X-ray Source'
_exptl_absorpt_coefficient_mu 0.455
_exptl_absorpt_correction_T_max 1.00000
_exptl_absorpt_correction_T_min 0.67443
_exptl_absorpt_correction_type multi-scan
_exptl_absorpt_process_details
;
CrysAlisPro, Agilent Technologies,
Version 1.171.37.35 (release 13-08-2014 CrysAlis171 .NET)
(compiled Aug 13 2014,18:06:01)
Empirical absorption correction using spherical harmonics,
 implemented in SCALE3 ABSPACK scaling algorithm.
;
_exptl_crystal_colour brown
_exptl_crystal_density_diffrn 1.4200
_exptl_crystal_density_method 'not measured'
_exptl_crystal_description block
_exptl_crystal_F_000 2111.4713
_exptl_crystal_size_max 0.22
_exptl_crystal_size_mid 0.2
_exptl_crystal_size_min 0.18
_refine_diff_density_max 1.0016
_refine_diff_density_min -0.7871
_refine_diff_density_rms 0.0872
_refine_ls_d_res_high 0.8000
_refine_ls_d_res_low 6.9831
_refine_ls_goodness_of_fit_ref 1.0801
_refine_ls_hydrogen_treatment mixed
_refine_ls_matrix_type full
_refine_ls_number_constraints 84
_refine_ls_number_parameters 625
_refine_ls_number_reflns 9698
_refine_ls_number_restraints 0
_refine_ls_restrained_S_all 1.0801
_refine_ls_R_factor_all 0.0924
_refine_ls_R_factor_gt 0.0672
_refine_ls_shift/su_max 0.0006
_refine_ls_shift/su_mean 0.0001
_refine_ls_structure_factor_coef Fsqd
_refine_ls_weighting_details 'w=1/[\s^2^(Fo^2^)+(0.1084P)^2^+4.7477P] where P=(Fo^2^+2Fc^2^)/3'
_refine_ls_weighting_scheme calc
_refine_ls_wR_factor_gt 0.1939
_refine_ls_wR_factor_ref 0.2230
_reflns_Friedel_coverage 0.0
_reflns_limit_h_max 22
_reflns_limit_h_min -23
_reflns_limit_k_max 18
_reflns_limit_k_min 0
_reflns_limit_l_max 21
_reflns_limit_l_min 0
_reflns_number_gt 6918
_reflns_number_total 9698
_reflns_threshold_expression I>=2u(I)
_cod_data_source_file c6md00098c2.cif
_cod_data_source_block 47
_cod_depositor_comments 'Adding full bibliography for 7118953--7118954.cif.'
_cod_database_code 7118954
_reflns_odcompleteness_completeness 99.79
_reflns_odcompleteness_iscentric 1
_reflns_odcompleteness_theta 26.32
_olex2_refinement_description
;
1. Fixed Uiso
 At 1.2 times of:
  All C(H) groups, All C(H,H) groups
 At 1.5 times of:
  All C(H,H,H) groups
2.a Secondary CH2 refined with riding coordinates:
 C24(H24a,H24b), C47(H47a,H47b), C22(H22a,H22b), C51(H51a,H51b)
2.b Aromatic/amide H refined with riding coordinates:
 C34(H34), C21(H21), C32(H32), C9(H9), C46(H46), C20(H20), C7(H7), C43(H43),
 C45(H45), C17(H17), C29(H29), C37(H37), C42(H42), C18(H18), C40(H40), C26(H26),
  C39(H39), C28(H28), C4(H4), C27(H27), C38(H38), C14(H14), C2(H2), C15(H15),
 C12(H12), C13(H13), C1(H1), C3(H3)
2.c Idealised Me refined as rotating group:
 C23(H23a,H23b,H23c), C50(H50a,H50b,H50c), C52(H52a,H52b,H52c), C25(H25a,H25b,
 H25c)
;
_olex2_submission_special_instructions 'No special instructions were received'

loop_
_space_group_symop_id
_space_group_symop_operation_xyz
1 x,y,z
2 -x,y+1/2,-z+1/2
3 -x,-y,-z
4 x,-y-1/2,z-1/2

loop_
_atom_site_label
_atom_site_type_symbol
_atom_site_fract_x
_atom_site_fract_y
_atom_site_fract_z
_atom_site_U_iso_or_equiv
_atom_site_adp_type
_atom_site_occupancy
_atom_site_refinement_flags_posn
Mn1 Mn 0.26967(3) 0.62500(4) 0.23660(3) 0.04505(19) Uani 1.000000 .
N1 N 0.22490(16) 0.4922(2) 0.1860(2) 0.0503(7) Uani 1.000000 .
N2 N 0.14888(14) 0.62850(19) 0.20653(17) 0.0403(6) Uani 1.000000 .
N3 N 0.23726(15) 0.7653(2) 0.24974(18) 0.0467(7) Uani 1.000000 .
N4 N -0.31441(16) 0.6785(3) 0.1028(2) 0.0590(9) Uani 1.000000 .
N5 N 0.29966(16) 0.6051(2) 0.37396(19) 0.0478(7) Uani 1.000000 .
N6 N 0.39033(14) 0.61908(19) 0.28722(17) 0.0392(6) Uani 1.000000 .
N7 N 0.31542(15) 0.6470(2) 0.13386(18) 0.0494(8) Uani 1.000000 .
N8 N 0.85718(16) 0.6069(3) 0.4741(2) 0.0630(10) Uani 1.000000 .
C1 C 0.2668(2) 0.4259(3) 0.1731(3) 0.0625(11) Uani 1.000000 .
H1 H 0.3176(2) 0.4346(3) 0.1873(3) 0.0750(13) Uiso 1.000000 R
C2 C 0.2390(3) 0.3463(3) 0.1403(3) 0.0641(11) Uani 1.000000 .
H2 H 0.2701(3) 0.3016(3) 0.1337(3) 0.0769(13) Uiso 1.000000 R
C3 C 0.1634(3) 0.3342(3) 0.1174(3) 0.0631(11) Uani 1.000000 .
H3 H 0.1425(3) 0.2810(3) 0.0944(3) 0.0757(13) Uiso 1.000000 R
C4 C 0.1193(2) 0.4017(3) 0.1289(3) 0.0562(10) Uani 1.000000 .
H4 H 0.0683(2) 0.3945(3) 0.1134(3) 0.0675(12) Uiso 1.000000 R
C5 C 0.15086(18) 0.4802(2) 0.1635(2) 0.0438(8) Uani 1.000000 .
C6 C 0.10789(17) 0.5574(2) 0.1768(2) 0.0412(7) Uani 1.000000 .
C7 C 0.03136(18) 0.5576(3) 0.1600(2) 0.0451(8) Uani 1.000000 .
H7 H 0.00367(18) 0.5077(3) 0.1386(2) 0.0541(10) Uiso 1.000000 R
C8 C -0.00317(18) 0.6337(2) 0.1758(2) 0.0421(8) Uani 1.000000 .
C9 C 0.04097(17) 0.7065(2) 0.2070(2) 0.0434(8) Uani 1.000000 .
H9 H 0.01969(17) 0.7580(2) 0.2187(2) 0.0520(9) Uiso 1.000000 R
C10 C 0.11649(17) 0.7027(2) 0.2206(2) 0.0403(7) Uani 1.000000 .
C11 C 0.16685(18) 0.7796(2) 0.2476(2) 0.0423(8) Uani 1.000000 .
C12 C 0.1442(2) 0.8603(3) 0.2682(3) 0.0557(10) Uani 1.000000 .
H12 H 0.0957(2) 0.8684(3) 0.2679(3) 0.0669(12) Uiso 1.000000 R
C13 C 0.1943(3) 0.9289(3) 0.2893(3) 0.0659(11) Uani 1.000000 .
H13 H 0.1798(3) 0.9840(3) 0.3026(3) 0.0791(14) Uiso 1.000000 R
C14 C 0.2659(2) 0.9147(3) 0.2903(3) 0.0598(10) Uani 1.000000 .
H14 H 0.3007(2) 0.9599(3) 0.3041(3) 0.0717(12) Uiso 1.000000 R
C15 C 0.2848(2) 0.8328(3) 0.2707(2) 0.0569(10) Uani 1.000000 .
H15 H 0.3334(2) 0.8234(3) 0.2719(2) 0.0682(12) Uiso 1.000000 R
C16 C -0.08408(18) 0.6390(2) 0.1594(2) 0.0432(8) Uani 1.000000 .
C17 C -0.13338(19) 0.6001(3) 0.0918(2) 0.0484(9) Uani 1.000000 .
H17 H -0.11534(19) 0.5647(3) 0.0584(2) 0.0581(10) Uiso 1.000000 R
C18 C -0.20905(19) 0.6127(3) 0.0726(2) 0.0489(9) Uani 1.000000 .
H18 H -0.24045(19) 0.5869(3) 0.0259(2) 0.0587(11) Uiso 1.000000 R
C19 C -0.23916(18) 0.6633(3) 0.1217(2) 0.0471(9) Uani 1.000000 .
C20 C -0.18869(19) 0.7005(3) 0.1911(2) 0.0531(10) Uani 1.000000 .
H20 H -0.20639(19) 0.7336(3) 0.2263(2) 0.0637(11) Uiso 1.000000 R
C21 C -0.11357(18) 0.6892(3) 0.2085(2) 0.0508(9) Uani 1.000000 .
H21 H -0.08181(18) 0.7161(3) 0.2545(2) 0.0609(11) Uiso 1.000000 R
C22 C -0.3662(2) 0.6456(3) 0.0266(3) 0.0635(12) Uani 1.000000 .
H22a H -0.4096(2) 0.6832(3) 0.0112(3) 0.0762(14) Uiso 1.000000 R
H22b H -0.3430(2) 0.6496(3) -0.0158(3) 0.0762(14) Uiso 1.000000 R
C23 C -0.3900(3) 0.5522(4) 0.0319(4) 0.108(2) Uani 1.000000 .
H23a H -0.420(2) 0.5328(12) -0.0206(7) 0.162(3) Uiso 1.000000 GR
H23b H -0.3472(3) 0.5149(7) 0.050(3) 0.162(3) Uiso 1.000000 GR
H23c H -0.418(2) 0.5488(7) 0.070(2) 0.162(3) Uiso 1.000000 GR
C24 C -0.3469(2) 0.7120(5) 0.1620(3) 0.090(2) Uani 1.000000 .
H24a H -0.3880(2) 0.6742(5) 0.1618(3) 0.108(2) Uiso 1.000000 R
H24b H -0.3104(2) 0.7076(5) 0.2153(3) 0.108(2) Uiso 1.000000 R
C25 C -0.3734(4) 0.8030(6) 0.1497(4) 0.138(3) Uani 1.000000 .
H25a H -0.411(3) 0.8082(12) 0.0977(18) 0.208(5) Uiso 1.000000 GR
H25b H -0.394(4) 0.8191(16) 0.192(2) 0.208(5) Uiso 1.000000 GR
H25c H -0.3329(8) 0.8417(8) 0.152(4) 0.208(5) Uiso 1.000000 GR
C26 C 0.2511(2) 0.6053(3) 0.4160(3) 0.0569(10) Uani 1.000000 .
H26 H 0.2010(2) 0.6079(3) 0.3872(3) 0.0683(12) Uiso 1.000000 R
C27 C 0.2716(2) 0.6020(3) 0.4988(3) 0.0612(11) Uani 1.000000 .
H27 H 0.2360(2) 0.6015(3) 0.5254(3) 0.0734(13) Uiso 1.000000 R
C28 C 0.3450(3) 0.5993(3) 0.5421(3) 0.0606(10) Uani 1.000000 .
H28 H 0.3603(3) 0.5974(3) 0.5985(3) 0.0727(13) Uiso 1.000000 R
C29 C 0.3962(2) 0.5993(3) 0.5007(2) 0.0528(9) Uani 1.000000 .
H29 H 0.4464(2) 0.5971(3) 0.5291(2) 0.0634(11) Uiso 1.000000 R
C30 C 0.37233(18) 0.6028(2) 0.4165(2) 0.0418(8) Uani 1.000000 .
C31 C 0.42349(18) 0.6079(2) 0.3670(2) 0.0400(7) Uani 1.000000 .
C32 C 0.49949(18) 0.6037(2) 0.3994(2) 0.0435(8) Uani 1.000000 .
H32 H 0.52123(18) 0.5949(2) 0.4549(2) 0.0522(9) Uiso 1.000000 R
C33 C 0.54366(17) 0.6124(2) 0.3491(2) 0.0412(8) Uani 1.000000 .
C34 C 0.50755(18) 0.6242(2) 0.2669(2) 0.0442(8) Uani 1.000000 .
H34 H 0.53502(18) 0.6299(2) 0.2313(2) 0.0530(10) Uiso 1.000000 R
C35 C 0.43152(17) 0.6275(2) 0.2374(2) 0.0389(7) Uani 1.000000 .
C36 C 0.38936(18) 0.6429(2) 0.1509(2) 0.0423(8) Uani 1.000000 .
C37 C 0.4216(2) 0.6536(3) 0.0905(2) 0.0584(10) Uani 1.000000 .
H37 H 0.4727(2) 0.6504(3) 0.1030(2) 0.0701(12) Uiso 1.000000 R
C38 C 0.3784(2) 0.6689(3) 0.0116(2) 0.0609(11) Uani 1.000000 .
H38 H 0.3998(2) 0.6763(3) -0.0294(2) 0.0730(13) Uiso 1.000000 R
C39 C 0.3027(2) 0.6731(3) -0.0053(2) 0.0611(11) Uani 1.000000 .
H39 H 0.2720(2) 0.6835(3) -0.0578(2) 0.0734(13) Uiso 1.000000 R
C40 C 0.2741(2) 0.6617(3) 0.0570(2) 0.0616(11) Uani 1.000000 .
H40 H 0.2230(2) 0.6643(3) 0.0453(2) 0.0740(13) Uiso 1.000000 R
C41 C 0.62497(18) 0.6105(2) 0.3814(2) 0.0430(8) Uani 1.000000 .
C42 C 0.6623(2) 0.6427(3) 0.4582(2) 0.0518(9) Uani 1.000000 .
H42 H 0.6351(2) 0.6653(3) 0.4899(2) 0.0621(11) Uiso 1.000000 R
C43 C 0.73831(19) 0.6421(3) 0.4892(2) 0.0524(10) Uani 1.000000 .
H43 H 0.76119(19) 0.6651(3) 0.5407(2) 0.0629(11) Uiso 1.000000 R
C44 C 0.78163(18) 0.6077(3) 0.4443(2) 0.0475(9) Uani 1.000000 .
C45 C 0.74345(18) 0.5749(3) 0.3667(2) 0.0507(9) Uani 1.000000 .
H45 H 0.77021(18) 0.5515(3) 0.3349(2) 0.0608(11) Uiso 1.000000 R
C46 C 0.66754(18) 0.5765(3) 0.3366(2) 0.0484(9) Uani 1.000000 .
H46 H 0.64423(18) 0.5542(3) 0.2849(2) 0.0580(10) Uiso 1.000000 R
C47 C 0.8964(2) 0.6389(3) 0.5558(3) 0.0659(12) Uani 1.000000 .
H47a H 0.9465(2) 0.6542(3) 0.5580(3) 0.0791(14) Uiso 1.000000 R
H47b H 0.8726(2) 0.6926(3) 0.5652(3) 0.0791(14) Uiso 1.000000 R
C50 C 0.9001(3) 0.5757(4) 0.6231(3) 0.0847(15) Uani 1.000000 .
H50a H 0.926(2) 0.6024(11) 0.6741(4) 0.127(2) Uiso 1.000000 GR
H50b H 0.8509(3) 0.561(2) 0.6225(16) 0.127(2) Uiso 1.000000 GR
H50c H 0.925(2) 0.5230(12) 0.6158(14) 0.127(2) Uiso 1.000000 GR
C51 C 0.9017(2) 0.5670(5) 0.4266(4) 0.0963(19) Uani 1.000000 .
H51a H 0.8815(2) 0.5853(5) 0.3703(4) 0.116(2) Uiso 1.000000 R
H51b H 0.9520(2) 0.5888(5) 0.4471(4) 0.116(2) Uiso 1.000000 R
C52 C 0.9025(3) 0.4715(5) 0.4305(4) 0.103(2) Uani 1.000000 .
H52a H 0.8527(4) 0.4496(5) 0.411(3) 0.155(3) Uiso 1.000000 GR
H52b H 0.931(2) 0.4486(5) 0.398(2) 0.155(3) Uiso 1.000000 GR
H52c H 0.925(3) 0.4530(5) 0.4858(6) 0.155(3) Uiso 1.000000 GR
Cl1 Cl 0.06822(6) 0.77991(11) 0.44927(9) 0.0816(4) Uani 1.000000 .
O1 O 0.0078(4) 0.7595(8) 0.3955(8) 0.339(9) Uani 1.000000 .
O2 O 0.0579(11) 0.7631(7) 0.5133(7) 0.410(11) Uani 1.000000 .
O3 O 0.1244(3) 0.7338(5) 0.4341(5) 0.182(3) Uani 1.000000 .
O4 O 0.0816(4) 0.8678(4) 0.4498(7) 0.220(4) Uani 1.000000 .
Cl2 Cl 0.49153(6) 0.62180(8) 0.80680(8) 0.0686(3) Uani 1.000000 .
O5 O 0.5656(2) 0.6106(5) 0.8218(3) 0.175(3) Uani 1.000000 .
O6 O 0.4779(2) 0.6837(3) 0.8628(3) 0.0995(12) Uani 1.000000 .
O7 O 0.4578(3) 0.5427(3) 0.8219(4) 0.1383(19) Uani 1.000000 .
O8 O 0.4558(3) 0.6507(4) 0.7274(3) 0.1314(18) Uani 1.000000 .

loop_
_atom_site_aniso_label
_atom_site_aniso_U_11
_atom_site_aniso_U_22
_atom_site_aniso_U_33
_atom_site_aniso_U_12
_atom_site_aniso_U_13
_atom_site_aniso_U_23
Mn1 0.0215(3) 0.0560(4) 0.0554(4) -0.0002(2) 0.0088(2) 0.0001(2)
N1 0.0339(15) 0.0512(18) 0.066(2) 0.0026(13) 0.0155(13) -0.0036(15)
N2 0.0253(13) 0.0453(16) 0.0488(16) -0.0026(11) 0.0092(11) -0.0014(12)
N3 0.0298(14) 0.0531(18) 0.0547(17) -0.0084(13) 0.0096(12) 0.0018(14)
N4 0.0255(14) 0.088(3) 0.060(2) -0.0008(15) 0.0088(13) 0.0108(18)
N5 0.0351(15) 0.0526(18) 0.0580(18) 0.0007(13) 0.0180(13) 0.0056(14)
N6 0.0237(13) 0.0456(16) 0.0468(16) 0.0019(11) 0.0089(11) -0.0009(12)
N7 0.0266(14) 0.067(2) 0.0504(17) 0.0053(13) 0.0054(12) 0.0027(15)
N8 0.0246(15) 0.087(3) 0.069(2) 0.0027(15) 0.0021(14) -0.0129(19)
C1 0.042(2) 0.067(3) 0.082(3) 0.0060(19) 0.024(2) -0.003(2)
C2 0.064(3) 0.058(3) 0.077(3) 0.017(2) 0.031(2) -0.001(2)
C3 0.069(3) 0.051(2) 0.071(3) -0.000(2) 0.025(2) -0.009(2)
C4 0.047(2) 0.052(2) 0.068(3) -0.0056(18) 0.0176(18) -0.0105(19)
C5 0.0359(17) 0.048(2) 0.0476(19) 0.0009(15) 0.0140(14) 0.0027(15)
C6 0.0314(16) 0.0445(19) 0.0464(18) -0.0040(14) 0.0104(13) -0.0000(15)
C7 0.0324(17) 0.048(2) 0.053(2) -0.0053(15) 0.0108(14) -0.0027(16)
C8 0.0263(16) 0.051(2) 0.0488(19) -0.0010(14) 0.0120(13) 0.0046(15)
C9 0.0282(16) 0.049(2) 0.053(2) 0.0008(14) 0.0115(14) -0.0013(16)
C10 0.0275(15) 0.0425(19) 0.0488(19) -0.0007(14) 0.0091(13) 0.0013(15)
C11 0.0313(16) 0.049(2) 0.0447(18) -0.0023(14) 0.0091(13) 0.0031(15)
C12 0.044(2) 0.055(2) 0.068(3) -0.0062(17) 0.0179(18) -0.0094(19)
C13 0.070(3) 0.052(2) 0.074(3) -0.012(2) 0.020(2) -0.011(2)
C14 0.055(2) 0.060(3) 0.060(2) -0.021(2) 0.0110(19) 0.002(2)
C15 0.0365(19) 0.068(3) 0.063(2) -0.0137(18) 0.0105(17) 0.003(2)
C16 0.0259(16) 0.053(2) 0.0491(19) -0.0028(14) 0.0099(14) 0.0046(16)
C17 0.0342(18) 0.058(2) 0.050(2) -0.0022(16) 0.0096(15) -0.0023(17)
C18 0.0307(17) 0.060(2) 0.049(2) -0.0068(16) 0.0019(14) 0.0002(17)
C19 0.0258(16) 0.063(2) 0.050(2) -0.0043(15) 0.0069(14) 0.0117(17)
C20 0.0323(17) 0.079(3) 0.049(2) -0.0017(18) 0.0139(15) -0.0026(19)
C21 0.0293(16) 0.072(3) 0.047(2) -0.0034(17) 0.0075(14) -0.0048(18)
C22 0.0303(18) 0.067(3) 0.079(3) -0.0025(18) -0.0041(18) 0.015(2)
C23 0.061(3) 0.080(4) 0.147(6) -0.013(3) -0.018(3) 0.032(4)
C24 0.036(2) 0.182(6) 0.057(3) 0.007(3) 0.0194(19) 0.028(3)
C25 0.132(6) 0.219(9) 0.066(3) 0.095(6) 0.034(4) -0.004(4)
C26 0.038(2) 0.065(3) 0.072(3) -0.0033(18) 0.0237(18) 0.010(2)
C27 0.055(2) 0.073(3) 0.067(3) -0.002(2) 0.035(2) 0.010(2)
C28 0.068(3) 0.061(3) 0.057(2) -0.002(2) 0.025(2) 0.0095(19)
C29 0.044(2) 0.055(2) 0.058(2) 0.0026(17) 0.0134(17) 0.0082(18)
C30 0.0325(17) 0.0412(18) 0.052(2) 0.0041(14) 0.0127(14) 0.0059(15)
C31 0.0306(16) 0.0411(18) 0.0468(18) 0.0044(13) 0.0100(14) 0.0044(14)
C32 0.0316(17) 0.048(2) 0.0469(19) 0.0047(14) 0.0065(14) 0.0023(15)
C33 0.0253(15) 0.0434(19) 0.0510(19) 0.0054(13) 0.0064(13) -0.0031(15)
C34 0.0259(16) 0.055(2) 0.052(2) 0.0029(14) 0.0128(14) -0.0007(16)
C35 0.0257(15) 0.0438(19) 0.0462(18) 0.0029(13) 0.0095(13) -0.0000(14)
C36 0.0288(16) 0.049(2) 0.0473(19) 0.0018(14) 0.0087(14) -0.0024(15)
C37 0.0356(19) 0.083(3) 0.056(2) 0.0050(19) 0.0136(16) 0.002(2)
C38 0.063(3) 0.072(3) 0.050(2) 0.003(2) 0.0206(19) 0.000(2)
C39 0.058(2) 0.069(3) 0.047(2) 0.009(2) 0.0033(18) -0.0006(19)
C40 0.0339(19) 0.087(3) 0.056(2) 0.008(2) 0.0032(16) 0.005(2)
C41 0.0263(16) 0.048(2) 0.0505(19) 0.0053(14) 0.0061(14) -0.0001(15)
C42 0.0325(18) 0.059(2) 0.060(2) 0.0061(16) 0.0082(16) -0.0139(18)
C43 0.0315(17) 0.060(2) 0.056(2) 0.0022(16) 0.0009(15) -0.0172(18)
C44 0.0272(16) 0.050(2) 0.059(2) 0.0031(15) 0.0049(15) -0.0002(17)
C45 0.0283(16) 0.071(3) 0.051(2) 0.0066(16) 0.0092(14) -0.0004(18)
C46 0.0301(17) 0.066(2) 0.0445(19) 0.0091(16) 0.0056(14) -0.0000(17)
C47 0.034(2) 0.085(3) 0.067(3) -0.010(2) -0.0007(18) -0.006(2)
C50 0.072(3) 0.088(4) 0.081(3) -0.002(3) 0.006(3) 0.003(3)
C51 0.031(2) 0.134(6) 0.105(4) 0.011(3) -0.005(2) -0.013(4)
C52 0.064(3) 0.130(6) 0.106(5) 0.023(4) 0.012(3) 0.011(4)
Cl1 0.0426(6) 0.1037(11) 0.0931(9) -0.0017(6) 0.0136(5) -0.0076(7)
O1 0.109(5) 0.367(14) 0.409(15) 0.088(7) -0.111(7) -0.241(12)
O2 0.92(4) 0.212(10) 0.235(10) -0.125(15) 0.383(17) -0.035(8)
O3 0.115(4) 0.167(6) 0.268(8) 0.062(4) 0.063(5) -0.014(5)
O4 0.140(6) 0.095(4) 0.455(14) 0.016(4) 0.138(7) 0.062(6)
Cl2 0.0445(6) 0.0714(7) 0.0823(8) 0.0049(5) 0.0088(5) -0.0051(6)
O5 0.053(2) 0.357(10) 0.119(4) 0.037(4) 0.032(2) 0.005(5)
O6 0.103(3) 0.089(3) 0.103(3) 0.008(2) 0.027(2) -0.024(2)
O7 0.156(5) 0.079(3) 0.185(5) -0.026(3) 0.062(4) -0.018(3)
O8 0.112(4) 0.192(5) 0.071(3) 0.010(3) 0.001(2) -0.004(3)

loop_
_atom_type_symbol
_atom_type_scat_dispersion_real
_atom_type_scat_dispersion_imag
_atom_type_scat_Cromer_Mann_a1
_atom_type_scat_Cromer_Mann_a2
_atom_type_scat_Cromer_Mann_a3
_atom_type_scat_Cromer_Mann_a4
_atom_type_scat_Cromer_Mann_b1
_atom_type_scat_Cromer_Mann_b2
_atom_type_scat_Cromer_Mann_b3
_atom_type_scat_Cromer_Mann_b4
_atom_type_scat_Cromer_Mann_c
_atom_type_scat_source
_atom_type_scat_dispersion_source
C 0.00347 0.00161 2.31000 1.02000 1.58860 0.86500 20.84390 10.20750 0.56870 51.65120 0.215599998832 'International Tables Volume C Table 6.1.1.4 (pp. 500-502)' 'Henke, Gullikson and Davis, At. Data and Nucl. Data Tables, 1993, 54, 2'
Cl 0.14873 0.16029 11.46040 7.19640 6.25560 1.64550 0.01040 1.16620 18.51940 47.77840 -9.55739974976 'International Tables Volume C Table 6.1.1.4 (pp. 500-502)' 'Henke, Gullikson and Davis, At. Data and Nucl. Data Tables, 1993, 54, 2'
H 0.00000 0.00000 0.49300 0.32291 0.14019 0.04081 10.51090 26.12570 3.14236 57.79970 0.0030380000826 'International Tables Volume C Table 6.1.1.4 (pp. 500-502)' 'Henke, Gullikson and Davis, At. Data and Nucl. Data Tables, 1993, 54, 2'
Mn 0.34779 0.73263 11.28190 7.35730 3.01930 2.24410 5.34090 0.34320 17.86740 83.75430 1.089599967 'International Tables Volume C Table 6.1.1.4 (pp. 500-502)' 'Henke, Gullikson and Davis, At. Data and Nucl. Data Tables, 1993, 54, 2'
O 0.01158 0.00611 3.04850 2.28680 1.54630 0.86700 13.27710 5.70110 0.32390 32.90890 0.250800013542 'International Tables Volume C Table 6.1.1.4 (pp. 500-502)' 'Henke, Gullikson and Davis, At. Data and Nucl. Data Tables, 1993, 54, 2'
N 0.00653 0.00323 12.21260 3.13220 2.01250 1.16630 0.00570 9.89330 28.99750 0.58260 -11.5290002823 'International Tables Volume C Table 6.1.1.4 (pp. 500-502)' 'Henke, Gullikson and Davis, At. Data and Nucl. Data Tables, 1993, 54, 2'

loop_
_geom_angle_atom_site_label_1
_geom_angle_atom_site_label_2
_geom_angle_atom_site_label_3
_geom_angle
N2 Mn1 N1 71.81(10)
N3 Mn1 N1 143.35(10)
N3 Mn1 N2 72.55(10)
N5 Mn1 N1 103.22(12)
N5 Mn1 N2 98.80(11)
N5 Mn1 N3 90.37(11)
N6 Mn1 N1 109.98(11)
N6 Mn1 N2 170.61(11)
N6 Mn1 N3 106.59(10)
N6 Mn1 N5 71.82(10)
N7 Mn1 N1 90.96(12)
N7 Mn1 N2 116.54(10)
N7 Mn1 N3 97.33(12)
N7 Mn1 N5 144.56(10)
N7 Mn1 N6 72.83(10)
C1 N1 Mn1 124.1(3)
C5 N1 Mn1 117.8(2)
C5 N1 C1 118.1(3)
C6 N2 Mn1 121.0(2)
C10 N2 Mn1 119.0(2)
C10 N2 C6 120.0(3)
C11 N3 Mn1 116.8(2)
C15 N3 Mn1 124.5(3)
C15 N3 C11 117.9(3)
C22 N4 C19 120.8(4)
C24 N4 C19 122.1(3)
C24 N4 C22 116.2(3)
C26 N5 Mn1 125.0(3)
C30 N5 Mn1 116.9(2)
C30 N5 C26 117.7(3)
C31 N6 Mn1 121.1(2)
C35 N6 Mn1 119.3(2)
C35 N6 C31 119.6(3)
C36 N7 Mn1 117.3(2)
C40 N7 Mn1 124.3(3)
C40 N7 C36 118.4(3)
C47 N8 C44 121.5(4)
C51 N8 C44 120.7(3)
C51 N8 C47 117.7(3)
H1 C1 N1 118.1(2)
C2 C1 N1 123.7(4)
C2 C1 H1 118.1(2)
H2 C2 C1 120.9(3)
C3 C2 C1 118.1(4)
C3 C2 H2 120.9(3)
H3 C3 C2 120.4(3)
C4 C3 C2 119.2(4)
C4 C3 H3 120.4(3)
H4 C4 C3 120.0(3)
C5 C4 C3 120.0(4)
C5 C4 H4 120.0(2)
C4 C5 N1 120.9(3)
C6 C5 N1 115.2(3)
C6 C5 C4 123.9(3)
C5 C6 N2 114.2(3)
C7 C6 N2 121.7(3)
C7 C6 C5 124.1(3)
H7 C7 C6 120.4(2)
C8 C7 C6 119.2(3)
C8 C7 H7 120.41(19)
C9 C8 C7 117.8(3)
C16 C8 C7 122.3(3)
C16 C8 C9 119.9(3)
H9 C9 C8 119.9(2)
C10 C9 C8 120.2(3)
C10 C9 H9 119.9(2)
C9 C10 N2 121.1(3)
C11 C10 N2 115.1(3)
C11 C10 C9 123.7(3)
C10 C11 N3 115.0(3)
C12 C11 N3 121.6(3)
C12 C11 C10 123.5(3)
H12 C12 C11 120.4(2)
C13 C12 C11 119.3(4)
C13 C12 H12 120.4(3)
H13 C13 C12 120.4(3)
C14 C13 C12 119.1(4)
C14 C13 H13 120.4(3)
H14 C14 C13 120.8(3)
C15 C14 C13 118.4(4)
C15 C14 H14 120.8(2)
C14 C15 N3 123.6(4)
H15 C15 N3 118.2(2)
H15 C15 C14 118.2(2)
C17 C16 C8 122.0(3)
C21 C16 C8 120.7(3)
C21 C16 C17 117.2(3)
H17 C17 C16 119.2(2)
C18 C17 C16 121.6(4)
C18 C17 H17 119.2(2)
H18 C18 C17 119.2(2)
C19 C18 C17 121.6(3)
C19 C18 H18 119.22(19)
C18 C19 N4 122.6(3)
C20 C19 N4 121.2(4)
C20 C19 C18 116.2(3)
H20 C20 C19 119.2(2)
C21 C20 C19 121.7(4)
C21 C20 H20 119.2(2)
C20 C21 C16 121.7(3)
H21 C21 C16 119.1(2)
H21 C21 C20 119.1(2)
H22a C22 N4 108.9(2)
H22b C22 N4 108.9(2)
H22b C22 H22a 107.7
C23 C22 N4 113.4(4)
C23 C22 H22a 108.9(3)
C23 C22 H22b 108.9(4)
H23a C23 C22 109.5
H23b C23 C22 109.5
H23b C23 H23a 109.5
H23c C23 C22 109.5
H23c C23 H23a 109.5
H23c C23 H23b 109.5
H24a C24 N4 108.4(3)
H24b C24 N4 108.4(2)
H24b C24 H24a 107.4
C25 C24 N4 115.7(4)
C25 C24 H24a 108.4(4)
C25 C24 H24b 108.4(3)
H25a C25 C24 109.5
H25b C25 C24 109.5
H25b C25 H25a 109.5
H25c C25 C24 109.5
H25c C25 H25a 109.5
H25c C25 H25b 109.5
H26 C26 N5 118.3(2)
C27 C26 N5 123.5(4)
C27 C26 H26 118.3(2)
H27 C27 C26 120.5(2)
C28 C27 C26 119.0(4)
C28 C27 H27 120.5(3)
H28 C28 C27 120.5(3)
C29 C28 C27 118.9(4)
C29 C28 H28 120.5(3)
H29 C29 C28 120.2(3)
C30 C29 C28 119.7(4)
C30 C29 H29 120.2(2)
C29 C30 N5 121.3(3)
C31 C30 N5 115.3(3)
C31 C30 C29 123.4(3)
C30 C31 N6 114.8(3)
C32 C31 N6 121.5(3)
C32 C31 C30 123.6(3)
H32 C32 C31 120.0(2)
C33 C32 C31 120.1(3)
C33 C32 H32 119.97(19)
C34 C33 C32 116.9(3)
C41 C33 C32 121.9(3)
C41 C33 C34 121.2(3)
H34 C34 C33 119.56(19)
C35 C34 C33 120.9(3)
C35 C34 H34 119.6(2)
C34 C35 N6 121.0(3)
C36 C35 N6 115.2(3)
C36 C35 C34 123.8(3)
C35 C36 N7 115.4(3)
C37 C36 N7 120.7(3)
C37 C36 C35 123.9(3)
H37 C37 C36 119.9(2)
C38 C37 C36 120.3(4)
C38 C37 H37 119.9(2)
H38 C38 C37 120.7(2)
C39 C38 C37 118.6(4)
C39 C38 H38 120.7(2)
H39 C39 C38 120.8(2)
C40 C39 C38 118.4(4)
C40 C39 H39 120.8(2)
C39 C40 N7 123.5(4)
H40 C40 N7 118.2(2)
H40 C40 C39 118.2(2)
C42 C41 C33 121.4(3)
C46 C41 C33 121.6(3)
C46 C41 C42 117.1(3)
H42 C42 C41 118.9(2)
C43 C42 C41 122.2(4)
C43 C42 H42 118.9(2)
H43 C43 C42 119.5(2)
C44 C43 C42 121.1(3)
C44 C43 H43 119.5(2)
C43 C44 N8 121.8(3)
C45 C44 N8 121.8(3)
C45 C44 C43 116.4(3)
H45 C45 C44 119.1(2)
C46 C45 C44 121.7(3)
C46 C45 H45 119.1(2)
C45 C46 C41 121.5(3)
H46 C46 C41 119.2(2)
H46 C46 C45 119.2(2)
H47a C47 N8 108.4(2)
H47b C47 N8 108.4(2)
H47b C47 H47a 107.5
C50 C47 N8 115.4(4)
C50 C47 H47a 108.4(3)
C50 C47 H47b 108.4(3)
H50a C50 C47 109.5
H50b C50 C47 109.5
H50b C50 H50a 109.5
H50c C50 C47 109.5
H50c C50 H50a 109.5
H50c C50 H50b 109.5
H51a C51 N8 109.1(3)
H51b C51 N8 109.1(2)
H51b C51 H51a 107.9
C52 C51 N8 112.4(6)
C52 C51 H51a 109.1(4)
C52 C51 H51b 109.1(3)
H52a C52 C51 109.5
H52b C52 C51 109.5
H52b C52 H52a 109.5
H52c C52 C51 109.5
H52c C52 H52a 109.5
H52c C52 H52b 109.5
O2 Cl1 O1 104.6(11)
O3 Cl1 O1 108.5(5)
O3 Cl1 O2 115.4(9)
O4 Cl1 O1 111.6(7)
O4 Cl1 O2 106.5(7)
O4 Cl1 O3 110.2(4)
O6 Cl2 O5 110.4(3)
O7 Cl2 O5 111.2(4)
O7 Cl2 O6 103.8(3)
O8 Cl2 O5 112.5(3)
O8 Cl2 O6 109.1(3)
O8 Cl2 O7 109.5(4)

loop_
_geom_bond_atom_site_label_1
_geom_bond_atom_site_label_2
_geom_bond_distance
Mn1 N1 2.252(3)
Mn1 N2 2.194(3)
Mn1 N3 2.244(3)
Mn1 N5 2.288(3)
Mn1 N6 2.190(3)
Mn1 N7 2.238(3)
N1 C1 1.343(5)
N1 C5 1.352(4)
N2 C6 1.336(4)
N2 C10 1.340(4)
N3 C11 1.347(4)
N3 C15 1.338(5)
N4 C19 1.386(4)
N4 C22 1.467(5)
N4 C24 1.444(6)
N5 C26 1.343(5)
N5 C30 1.350(4)
N6 C31 1.339(4)
N6 C35 1.342(4)
N7 C36 1.346(4)
N7 C40 1.339(5)
N8 C44 1.368(4)
N8 C47 1.462(5)
N8 C51 1.482(7)
C1 H1 0.9300
C1 C2 1.366(6)
C2 H2 0.9300
C2 C3 1.380(6)
C3 H3 0.9300
C3 C4 1.377(6)
C4 H4 0.9300
C4 C5 1.381(5)
C5 C6 1.484(5)
C6 C7 1.394(4)
C7 H7 0.9300
C7 C8 1.395(5)
C8 C9 1.389(5)
C8 C16 1.479(4)
C9 H9 0.9300
C9 C10 1.384(4)
C10 C11 1.488(5)
C11 C12 1.379(5)
C12 H12 0.9300
C12 C13 1.381(6)
C13 H13 0.9300
C13 C14 1.374(6)
C14 H14 0.9300
C14 C15 1.363(6)
C15 H15 0.9300
C16 C17 1.384(5)
C16 C21 1.384(5)
C17 H17 0.9300
C17 C18 1.387(5)
C18 H18 0.9300
C18 C19 1.395(6)
C19 C20 1.402(5)
C20 H20 0.9300
C20 C21 1.377(5)
C21 H21 0.9300
C22 H22a 0.9700
C22 H22b 0.9700
C22 C23 1.497(7)
C23 H23a 0.9600
C23 H23b 0.9600
C23 H23c 0.9600
C24 H24a 0.9700
C24 H24b 0.9700
C24 C25 1.460(10)
C25 H25a 0.9600
C25 H25b 0.9600
C25 H25c 0.9600
C26 H26 0.9300
C26 C27 1.367(6)
C27 H27 0.9300
C27 C28 1.366(6)
C28 H28 0.9300
C28 C29 1.377(6)
C29 H29 0.9300
C29 C30 1.387(5)
C30 C31 1.488(5)
C31 C32 1.381(4)
C32 H32 0.9300
C32 C33 1.394(5)
C33 C34 1.387(5)
C33 C41 1.473(4)
C34 H34 0.9300
C34 C35 1.377(4)
C35 C36 1.481(5)
C36 C37 1.379(5)
C37 H37 0.9300
C37 C38 1.377(6)
C38 H38 0.9300
C38 C39 1.379(6)
C39 H39 0.9300
C39 C40 1.364(6)
C40 H40 0.9300
C41 C42 1.387(5)
C41 C46 1.386(5)
C42 H42 0.9300
C42 C43 1.378(5)
C43 H43 0.9300
C43 C44 1.398(5)
C44 C45 1.406(5)
C45 H45 0.9300
C45 C46 1.375(5)
C46 H46 0.9300
C47 H47a 0.9700
C47 H47b 0.9700
C47 C50 1.493(7)
C50 H50a 0.9600
C50 H50b 0.9600
C50 H50c 0.9600
C51 H51a 0.9700
C51 H51b 0.9700
C51 C52 1.447(9)
C52 H52a 0.9600
C52 H52b 0.9600
C52 H52c 0.9600
Cl1 O1 1.272(6)
Cl1 O2 1.212(7)
Cl1 O3 1.370(5)
Cl1 O4 1.354(6)
Cl2 O5 1.362(4)
Cl2 O6 1.431(4)
Cl2 O7 1.421(5)
Cl2 O8 1.401(5)
